data_9003658
loop_
_publ_author_name
'Hatert, F.'
'Rebbouh, L.'
'Hermann, R. P.'
'Fransolet, A. M.'
'Long, G. J.'
'Grandjean, F.'

_publ_section_title
;
 Crystal chemistry of the hydrothermally synthesized
 Na2(Mn1-xFe2+x)2Fe3+(PO4)3 alluaudite-type solid solution
 Sample: Na2MnFe2+Fe3+(PO4)3 (x = 0.50)
;
_journal_name_full 'American Mineralogist'
_journal_page_first 653
_journal_page_last 662
_journal_paper_doi 10.2138/am.2005.1551
_journal_volume 90
_journal_year 2005
_chemical_formula_sum 'Fe1.964 Mn Na1.738 O12 P3'
_chemical_name_mineral Alluaudite
_space_group_IT_number 15
_symmetry_space_group_name_Hall '-C 2yc'
_symmetry_space_group_name_H-M 'C 1 2/c 1'
_cell_angle_alpha 90
_cell_angle_beta 114.52
_cell_angle_gamma 90
_cell_length_a 11.944
_cell_length_b 12.560
_cell_length_c 6.480
_cell_formula_units_Z 4
_cell_volume 884.440
_database_code_amcsd 0003756
_exptl_crystal_density_diffrn 3.676
_cod_original_formula_sum 'Na1.738 Mn Fe1.964 P3 O12'
_cod_database_code 9003658

loop_
_space_group_symop_operation_xyz
x,y,z
1/2+x,1/2+y,z
x,-y,1/2+z
1/2+x,1/2-y,1/2+z
-x,y,1/2-z
1/2-x,1/2+y,1/2-z
-x,-y,-z
1/2-x,1/2-y,-z

loop_
_atom_site_label
_atom_site_fract_x
_atom_site_fract_y
_atom_site_fract_z
_atom_site_occupancy
_atom_site_U_iso_or_equiv
NaA2' 0.00000 -0.01130 0.25000 0.76000 0.01520
NaA1 0.50000 0.00000 0.00000 0.97800 0.02026
MnM1 0.00000 0.26900 0.25000 1.00000 0.01267
FeM2 0.27950 0.65730 0.36410 0.98200 0.01267
P1 0.00000 -0.28460 0.25000 1.00000 0.01267
P2 0.23700 -0.11060 0.12380 1.00000 0.01267
O1 0.45840 0.71390 0.53800 1.00000 0.01393
O2 0.10270 0.64330 0.23900 1.00000 0.01393
O3 0.33650 0.67030 0.11000 1.00000 0.01393
O4 0.12700 0.39920 0.32800 1.00000 0.01393
O5 0.22830 0.82560 0.32600 1.00000 0.01393
O6 0.32350 0.49470 0.38400 1.00000 0.01393

loop_
_cod_related_entry_id
_cod_related_entry_database
_cod_related_entry_code
1 AMCSD 0003756
